data_7151462
loop_
_publ_author_name
'Schulte, J. Hilko'
'Werz, Daniel B.'
'Rominger, Frank'
'Gleiter, Rolf'

_publ_section_title
;
 Syntheses and solid state structures of cyclic diynes with two
 chalcogen centres ? a competition between weak interactions
;
_journal_issue 15
_journal_name_full 'Organic &amp;  Biomolecular Chemistry'
_journal_page_first 2788
_journal_paper_doi 10.1039/b303653g
_journal_volume 1
_journal_year 2003
_chemical_formula_sum 'C16 H24 S2'
_chemical_formula_weight 280.47
_chemical_name_systematic
;
?
;
_space_group_IT_number 7
_symmetry_cell_setting monoclinic
_symmetry_space_group_name_Hall 'P -2yc'
_symmetry_space_group_name_H-M 'P 1 c 1'
_atom_sites_solution_hydrogens geom
_atom_sites_solution_primary direct
_atom_sites_solution_secondary difmap
_audit_creation_method SHELXL-97
_cell_angle_alpha 90.00
_cell_angle_beta 93.1660(10)
_cell_angle_gamma 90.00
_cell_formula_units_Z 2
_cell_length_a 4.5938(2)
_cell_length_b 17.1826(9)
_cell_length_c 9.9664(5)
_cell_measurement_temperature 200(2)
_cell_volume 785.48(7)
_computing_cell_refinement 'Bruker SMART'
_computing_data_collection 'Bruker SMART'
_computing_data_reduction 'Bruker SHELXTL'
_computing_molecular_graphics 'Bruker SHELXTL'
_computing_publication_material 'Bruker SHELXTL'
_computing_structure_refinement 'SHELXL-97 (Sheldrick, 1997)'
_computing_structure_solution 'SHELXS-97 (Sheldrick, 1990)'
_diffrn_ambient_temperature 200(2)
_diffrn_measured_fraction_theta_full 0.999
_diffrn_measured_fraction_theta_max 0.999
_diffrn_measurement_device_type 'CCD area detector'
_diffrn_measurement_method 'phi and omega scans'
_diffrn_radiation_monochromator graphite
_diffrn_radiation_source 'fine-focus sealed tube'
_diffrn_radiation_type MoK\a
_diffrn_radiation_wavelength 0.71073
_diffrn_reflns_av_R_equivalents 0.0280
_diffrn_reflns_av_sigmaI/netI 0.0383
_diffrn_reflns_limit_h_max 5
_diffrn_reflns_limit_h_min -5
_diffrn_reflns_limit_k_max 22
_diffrn_reflns_limit_k_min -22
_diffrn_reflns_limit_l_max 12
_diffrn_reflns_limit_l_min -12
_diffrn_reflns_number 7873
_diffrn_reflns_theta_full 27.49
_diffrn_reflns_theta_max 27.49
_diffrn_reflns_theta_min 1.19
_exptl_absorpt_coefficient_mu 0.322
_exptl_absorpt_correction_T_max 0.9810
_exptl_absorpt_correction_T_min 0.4454
_exptl_absorpt_correction_type multi-scan
_exptl_absorpt_process_details 'Blessing, Acta Cryst. (1995) A51 33-38.'
_exptl_crystal_colour colorless
_exptl_crystal_density_diffrn 1.186
_exptl_crystal_density_method 'not measured'
_exptl_crystal_description needle
_exptl_crystal_F_000 304
_exptl_crystal_size_max 3.00
_exptl_crystal_size_mid 0.16
_exptl_crystal_size_min 0.06
_refine_diff_density_max 0.252
_refine_diff_density_min -0.151
_refine_diff_density_rms 0.044
_refine_ls_abs_structure_details 'Flack H D (1983), Acta Cryst. A39, 876-881'
_refine_ls_abs_structure_Flack 0.00(13)
_refine_ls_extinction_method none
_refine_ls_goodness_of_fit_ref 1.041
_refine_ls_hydrogen_treatment constr
_refine_ls_matrix_type full
_refine_ls_number_parameters 164
_refine_ls_number_reflns 3532
_refine_ls_number_restraints 2
_refine_ls_restrained_S_all 1.041
_refine_ls_R_factor_all 0.0416
_refine_ls_R_factor_gt 0.0334
_refine_ls_shift/su_max 0.001
_refine_ls_shift/su_mean 0.000
_refine_ls_structure_factor_coef Fsqd
_refine_ls_weighting_details 'calc w=1/[\s^2^(Fo^2^)+(0.0512P)^2^+0.0621P] where P=(Fo^2^+2Fc^2^)/3'
_refine_ls_weighting_scheme calc
_refine_ls_wR_factor_gt 0.0786
_refine_ls_wR_factor_ref 0.0889
_reflns_number_gt 3127
_reflns_number_total 3532
_reflns_threshold_expression >2sigma(I)
_cod_data_source_file b303653g.txt
_cod_data_source_block hse18_(in_paper_7S25)
_cod_depositor_comments
;
The following automatic conversions were performed:
'_symmetry_cell_setting' value 'Monoclinic' changed to 'monoclinic'
according to '/home/saulius/struct/CIF-dictionaries/cif_core.dic'
dictionary named 'cif_core.dic' version 2.4.1 from 2010-06-29.

Automatic conversion script
Id: cif_fix_enum 1527 2010-12-29 10:47:43Z saulius 
;
_cod_original_sg_symbol_H-M Pc
_cod_database_code 7151462

loop_
_symmetry_equiv_pos_as_xyz
'x, y, z'
'x, -y, z+1/2'

loop_
_atom_site_label
_atom_site_type_symbol
_atom_site_fract_x
_atom_site_fract_y
_atom_site_fract_z
_atom_site_U_iso_or_equiv
_atom_site_adp_type
_atom_site_occupancy
_atom_site_symmetry_multiplicity
_atom_site_calc_flag
_atom_site_refinement_flags
_atom_site_disorder_assembly
_atom_site_disorder_group
S1 S 0.06178(12) -0.01093(3) 0.14999(6) 0.03851(16) Uani 1 1 d . . .
S2 S 0.13644(10) 0.35316(3) 0.67039(5) 0.03606(15) Uani 1 1 d . . .
C2 C -0.0867(4) 0.05236(12) 0.03651(19) 0.0295(4) Uani 1 1 d . . .
C3 C -0.2034(5) 0.09556(11) -0.0439(2) 0.0296(4) Uani 1 1 d . . .
C4 C -0.3544(5) 0.15019(12) -0.13948(19) 0.0293(4) Uani 1 1 d . . .
H4A H -0.4886 0.1208 -0.2019 0.035 Uiso 1 1 calc R . .
H4B H -0.2091 0.1768 -0.1932 0.035 Uiso 1 1 calc R . .
C5 C -0.5303(5) 0.21202(12) -0.0625(2) 0.0306(4) Uani 1 1 d . . .
H5A H -0.6537 0.2421 -0.1286 0.037 Uiso 1 1 calc R . .
H5B H -0.6618 0.1846 -0.0028 0.037 Uiso 1 1 calc R . .
C6 C -0.3431(5) 0.26834(12) 0.0212(2) 0.0306(4) Uani 1 1 d . . .
H6A H -0.2133 0.2963 -0.0385 0.037 Uiso 1 1 calc R . .
H6B H -0.2184 0.2384 0.0868 0.037 Uiso 1 1 calc R . .
C7 C -0.5173(5) 0.32776(11) 0.0968(2) 0.0280(4) Uani 1 1 d . . .
H7A H -0.6342 0.3597 0.0310 0.034 Uiso 1 1 calc R . .
H7B H -0.6544 0.2999 0.1531 0.034 Uiso 1 1 calc R . .
C8 C -0.3277(5) 0.38118(11) 0.1857(2) 0.0283(4) Uani 1 1 d . . .
H8A H -0.1874 0.4080 0.1297 0.034 Uiso 1 1 calc R . .
H8B H -0.2143 0.3493 0.2528 0.034 Uiso 1 1 calc R . .
C9 C -0.5003(5) 0.44196(12) 0.2591(2) 0.0325(5) Uani 1 1 d . . .
H9A H -0.6490 0.4152 0.3105 0.039 Uiso 1 1 calc R . .
H9B H -0.6040 0.4758 0.1918 0.039 Uiso 1 1 calc R . .
C10 C -0.3092(5) 0.49380(12) 0.3572(2) 0.0333(5) Uani 1 1 d . . .
H10A H -0.1628 0.5218 0.3061 0.040 Uiso 1 1 calc R . .
H10B H -0.4342 0.5330 0.3985 0.040 Uiso 1 1 calc R . .
C11 C -0.1575(5) 0.44661(12) 0.4646(2) 0.0300(4) Uani 1 1 d . . .
C12 C -0.0331(5) 0.40748(11) 0.5489(2) 0.0286(4) Uani 1 1 d . . .
C14 C 0.3354(5) 0.28518(11) 0.5694(2) 0.0293(4) Uani 1 1 d . . .
H14A H 0.4535 0.3151 0.5072 0.035 Uiso 1 1 calc R . .
H14B H 0.4713 0.2548 0.6295 0.035 Uiso 1 1 calc R . .
C15 C 0.1408(4) 0.22945(12) 0.4885(2) 0.0279(4) Uani 1 1 d . . .
H15A H 0.0127 0.2595 0.4243 0.033 Uiso 1 1 calc R . .
H15B H 0.0148 0.2014 0.5499 0.033 Uiso 1 1 calc R . .
C16 C 0.3135(4) 0.17025(11) 0.4109(2) 0.0277(4) Uani 1 1 d . . .
H16A H 0.4477 0.1982 0.3532 0.033 Uiso 1 1 calc R . .
H16B H 0.4330 0.1381 0.4753 0.033 Uiso 1 1 calc R . .
C17 C 0.1166(4) 0.11732(12) 0.3236(2) 0.0266(4) Uani 1 1 d . . .
H17A H -0.0292 0.0929 0.3798 0.032 Uiso 1 1 calc R . .
H17B H 0.0104 0.1489 0.2537 0.032 Uiso 1 1 calc R . .
C18 C 0.2870(5) 0.05417(12) 0.2565(2) 0.0309(5) Uani 1 1 d . . .
H18A H 0.3933 0.0230 0.3269 0.037 Uiso 1 1 calc R . .
H18B H 0.4337 0.0790 0.2012 0.037 Uiso 1 1 calc R . .

loop_
_atom_site_aniso_label
_atom_site_aniso_U_11
_atom_site_aniso_U_22
_atom_site_aniso_U_33
_atom_site_aniso_U_23
_atom_site_aniso_U_13
_atom_site_aniso_U_12
S1 0.0565(4) 0.0247(2) 0.0335(3) -0.0027(2) -0.0048(2) 0.0076(2)
S2 0.0501(3) 0.0291(3) 0.0285(3) -0.0040(2) -0.0020(2) 0.0056(2)
C2 0.0376(12) 0.0248(10) 0.0264(10) -0.0060(8) 0.0039(9) 0.0014(8)
C3 0.0356(11) 0.0261(10) 0.0268(10) -0.0056(8) -0.0003(8) -0.0019(8)
C4 0.0374(11) 0.0223(10) 0.0272(10) 0.0027(8) -0.0066(9) 0.0027(9)
C5 0.0311(11) 0.0274(10) 0.0327(10) 0.0016(8) -0.0053(9) 0.0008(9)
C6 0.0299(11) 0.0261(10) 0.0357(11) -0.0021(8) 0.0015(9) 0.0006(8)
C7 0.0261(10) 0.0267(9) 0.0313(10) 0.0041(8) 0.0031(8) 0.0006(8)
C8 0.0295(11) 0.0255(9) 0.0299(10) -0.0005(8) 0.0029(8) 0.0046(8)
C9 0.0362(11) 0.0283(11) 0.0328(11) 0.0014(8) 0.0014(9) 0.0096(9)
C10 0.0439(13) 0.0275(10) 0.0283(10) 0.0000(8) 0.0010(9) 0.0115(9)
C11 0.0345(11) 0.0251(10) 0.0310(10) -0.0048(8) 0.0080(9) 0.0019(8)
C12 0.0335(11) 0.0225(9) 0.0301(10) -0.0063(8) 0.0040(9) 0.0006(8)
C14 0.0314(11) 0.0251(9) 0.0311(10) -0.0022(8) 0.0003(8) 0.0039(8)
C15 0.0272(11) 0.0246(9) 0.0320(10) -0.0037(8) 0.0025(8) 0.0005(8)
C16 0.0286(11) 0.0249(10) 0.0299(10) -0.0015(8) 0.0036(9) 0.0014(8)
C17 0.0299(11) 0.0225(9) 0.0274(9) -0.0020(7) 0.0010(8) 0.0041(8)
C18 0.0330(12) 0.0303(11) 0.0292(10) -0.0057(8) -0.0007(9) 0.0089(9)

loop_
_atom_type_symbol
_atom_type_description
_atom_type_scat_dispersion_real
_atom_type_scat_dispersion_imag
_atom_type_scat_source
C C 0.0033 0.0016 'International Tables Vol C Tables 4.2.6.8 and 6.1.1.4'
H H 0.0000 0.0000 'International Tables Vol C Tables 4.2.6.8 and 6.1.1.4'
S S 0.1246 0.1234 'International Tables Vol C Tables 4.2.6.8 and 6.1.1.4'

loop_
_geom_angle_atom_site_label_1
_geom_angle_atom_site_label_2
_geom_angle_atom_site_label_3
_geom_angle
_geom_angle_site_symmetry_1
_geom_angle_site_symmetry_3
_geom_angle_publ_flag
C2 S1 C18 100.97(9) . . ?
C12 S2 C14 100.62(10) . . ?
C3 C2 S1 177.2(2) . . ?
C2 C3 C4 177.9(2) . . ?
C3 C4 C5 110.58(16) . . ?
C6 C5 C4 114.31(17) . . ?
C5 C6 C7 113.78(17) . . ?
C8 C7 C6 113.23(17) . . ?
C7 C8 C9 113.46(17) . . ?
C8 C9 C10 113.80(17) . . ?
C11 C10 C9 111.47(17) . . ?
C12 C11 C10 178.5(2) . . ?
C11 C12 S2 178.57(19) . . ?
C15 C14 S2 113.63(14) . . ?
C14 C15 C16 112.55(15) . . ?
C17 C16 C15 112.27(16) . . ?
C18 C17 C16 112.04(16) . . ?
C17 C18 S1 113.94(14) . . ?

loop_
_geom_bond_atom_site_label_1
_geom_bond_atom_site_label_2
_geom_bond_distance
_geom_bond_site_symmetry_2
_geom_bond_publ_flag
S1 C2 1.686(2) . ?
S1 C18 1.824(2) . ?
S2 C12 1.685(2) . ?
S2 C14 1.821(2) . ?
C2 C3 1.197(3) . ?
C3 C4 1.482(3) . ?
C4 C5 1.562(3) . ?
C5 C6 1.514(3) . ?
C6 C7 1.522(3) . ?
C7 C8 1.517(3) . ?
C8 C9 1.522(3) . ?
C9 C10 1.557(3) . ?
C10 C11 1.486(3) . ?
C11 C12 1.196(3) . ?
C14 C15 1.512(3) . ?
C15 C16 1.527(3) . ?
C16 C17 1.522(3) . ?
C17 C18 1.515(3) . ?

loop_
_cod_related_entry_id
_cod_related_entry_database
_cod_related_entry_code
1 ChemSpider 9294635
